data_4076750
loop_
_publ_author_name
'Wenzel, Barbara'
'L\"onnecke, Peter'
'Hey-Hawkins, Evamarie'

_publ_section_title
;
 Early-Transition-Metal Macrocycles as Metalloligands:&#x00A0; Synthesis
 and Structure of Dinuclear Zirconocene Thioglycolates
 [Cp\%2Zr{OOC(CH2SCH2)nCOO}2ZrCp\%2] (n= 1, 2) and Their Heterobimetallic
 Complexes with Mo0and PdII&#x00A0;&#x2021;
;
_journal_issue 10
_journal_name_full Organometallics
_journal_page_first 2070
_journal_paper_doi 10.1021/om0110336
_journal_volume 21
_journal_year 2002
_chemical_formula_sum 'C68 H92 Mo2 O18 S2 Zr2'
_chemical_formula_weight 1635.86
_chemical_name_systematic
;
 ?
;
_space_group_IT_number 2
_symmetry_cell_setting triclinic
_symmetry_space_group_name_Hall '-P 1'
_symmetry_space_group_name_H-M 'P -1'
_atom_sites_solution_hydrogens geom
_atom_sites_solution_primary direct
_atom_sites_solution_secondary difmap
_audit_creation_method SHELXL-97
_cell_angle_alpha 99.365(2)
_cell_angle_beta 106.104(2)
_cell_angle_gamma 98.287(2)
_cell_formula_units_Z 1
_cell_length_a 9.8376(14)
_cell_length_b 11.1310(16)
_cell_length_c 17.628(3)
_cell_measurement_reflns_used 1200
_cell_measurement_temperature 223(2)
_cell_measurement_theta_max 29.07
_cell_measurement_theta_min 1.23
_cell_volume 1793.0(5)
_computing_cell_refinement 'Bruker SAINT'
_computing_data_collection 'Bruker SMART'
_computing_data_reduction 'Bruker SAINT'
_computing_molecular_graphics 'Bruker SHELXTL'
_computing_structure_refinement 'SHELXL-97 (Sheldrick, 1997)'
_computing_structure_solution 'SHELXS-97 (Sheldrick, 1997)'
_diffrn_ambient_temperature 223(2)
_diffrn_measured_fraction_theta_full 0.896
_diffrn_measured_fraction_theta_max 0.896
_diffrn_measurement_device_type 'CCD area detector'
_diffrn_measurement_method 'omega scans'
_diffrn_radiation_monochromator graphite
_diffrn_radiation_source 'fine-focus sealed tube'
_diffrn_radiation_type MoK\a
_diffrn_radiation_wavelength 0.71073
_diffrn_reflns_av_R_equivalents 0.0452
_diffrn_reflns_av_sigmaI/netI 0.0762
_diffrn_reflns_limit_h_max 13
_diffrn_reflns_limit_h_min -13
_diffrn_reflns_limit_k_max 15
_diffrn_reflns_limit_k_min -14
_diffrn_reflns_limit_l_max 22
_diffrn_reflns_limit_l_min -22
_diffrn_reflns_number 19407
_diffrn_reflns_theta_full 29.07
_diffrn_reflns_theta_max 29.07
_diffrn_reflns_theta_min 1.23
_exptl_absorpt_coefficient_mu 0.749
_exptl_absorpt_correction_T_max 0.9635
_exptl_absorpt_correction_T_min 0.8646
_exptl_absorpt_correction_type SADABS
_exptl_crystal_colour yellow
_exptl_crystal_density_diffrn 1.515
_exptl_crystal_density_method 'not measured'
_exptl_crystal_description prism
_exptl_crystal_F_000 840
_exptl_crystal_size_max 0.20
_exptl_crystal_size_mid 0.10
_exptl_crystal_size_min 0.05
_refine_diff_density_max 1.037
_refine_diff_density_min -0.738
_refine_diff_density_rms 0.137
_refine_ls_extinction_method none
_refine_ls_goodness_of_fit_ref 0.992
_refine_ls_hydrogen_treatment refxyz
_refine_ls_matrix_type full
_refine_ls_number_parameters 425
_refine_ls_number_reflns 8607
_refine_ls_number_restraints 0
_refine_ls_restrained_S_all 0.992
_refine_ls_R_factor_all 0.0876
_refine_ls_R_factor_gt 0.0451
_refine_ls_shift/su_max 0.001
_refine_ls_shift/su_mean 0.000
_refine_ls_structure_factor_coef Fsqd
_refine_ls_weighting_details 'calc w=1/[\s^2^(Fo^2^)+(0.0571P)^2^+0.0000P] where P=(Fo^2^+2Fc^2^)/3'
_refine_ls_weighting_scheme calc
_refine_ls_wR_factor_gt 0.0960
_refine_ls_wR_factor_ref 0.1139
_reflns_number_gt 5649
_reflns_number_total 8607
_reflns_threshold_expression >2sigma(I)
_cod_data_source_file om0110336.cif
_cod_data_source_block c899_fin
_cod_depositor_comments
;
The following automatic conversions were performed:

'_symmetry_cell_setting' value 'Triclinic' changed to 'triclinic'
according to /home/saulius/struct/CIF-dictionaries/cif_core.dic
dictionary named 'cif_core.dic' version 2.4.1 from 2010-06-29.

Automatic conversion script
Id: cif_fix_values 1715 2011-07-08 13:25:40Z adriana 
;
_cod_original_cell_volume 1792.9(4)
_cod_original_sg_symbol_H-M P-1
_cod_database_code 4076750

loop_
_symmetry_equiv_pos_as_xyz
'x, y, z'
'-x, -y, -z'

loop_
_atom_site_label
_atom_site_type_symbol
_atom_site_fract_x
_atom_site_fract_y
_atom_site_fract_z
_atom_site_U_iso_or_equiv
_atom_site_adp_type
_atom_site_occupancy
_atom_site_symmetry_multiplicity
_atom_site_calc_flag
_atom_site_refinement_flags
Mo1 Mo 0.47003(4) 0.67297(3) 0.37290(2) 0.02537(10) Uani 1 1 d .
Zr1 Zr 0.86923(4) 1.07429(3) 0.26320(2) 0.02097(10) Uani 1 1 d .
S1 S 0.73032(11) 0.74183(10) 0.46904(6) 0.0258(2) Uani 1 1 d .
O1 O 0.7562(3) 0.9460(3) 0.31037(16) 0.0311(7) Uani 1 1 d .
O2 O 0.5900(3) 0.7909(3) 0.31044(16) 0.0322(7) Uani 1 1 d .
O3 O 0.8991(3) 0.8154(2) 0.69394(15) 0.0270(6) Uani 1 1 d .
O4 O 0.9639(3) 0.9328(3) 0.61808(16) 0.0306(7) Uani 1 1 d .
O5 O 0.5267(6) 0.4112(4) 0.2996(3) 0.0962(17) Uani 1 1 d .
O6 O 0.3471(4) 0.8960(3) 0.4448(2) 0.0577(10) Uani 1 1 d .
O7 O 0.3369(4) 0.5237(3) 0.4777(2) 0.0502(9) Uani 1 1 d .
O8 O 0.1691(4) 0.5884(3) 0.2420(2) 0.0575(10) Uani 1 1 d .
O9 O 0.3113(17) 0.5482(10) 0.0297(8) 0.268(6) Uani 1 1 d .
C1 C 0.8714(4) 1.3043(4) 0.3111(2) 0.0295(9) Uani 1 1 d .
C2 C 0.7888(5) 1.2710(4) 0.2289(3) 0.0344(10) Uani 1 1 d .
C3 C 0.6610(5) 1.1861(4) 0.2231(3) 0.0351(10) Uani 1 1 d .
C4 C 0.6678(5) 1.1686(4) 0.3004(3) 0.0341(10) Uani 1 1 d .
C5 C 0.7993(5) 1.2375(4) 0.3547(2) 0.0306(9) Uani 1 1 d .
C6 C 1.0112(4) 0.9429(4) 0.1950(2) 0.0300(9) Uani 1 1 d .
C7 C 0.9695(5) 1.0282(4) 0.1452(2) 0.0298(9) Uani 1 1 d .
C8 C 0.8185(5) 0.9989(4) 0.1108(2) 0.0331(10) Uani 1 1 d .
C9 C 0.7635(5) 0.8967(4) 0.1409(2) 0.0333(10) Uani 1 1 d .
C10 C 0.8835(5) 0.8613(4) 0.1915(3) 0.0316(9) Uani 1 1 d .
C11 C 1.0018(5) 1.4072(4) 0.3478(3) 0.0417(11) Uani 1 1 d .
H11A H 1.0578 1.4124 0.3099 0.050 Uiso 1 1 calc R
H11B H 1.0634 1.3900 0.3973 0.050 Uiso 1 1 calc R
C12 C 0.8151(7) 1.3378(5) 0.1655(3) 0.0605(16) Uani 1 1 d .
H12A H 0.8031 1.4229 0.1786 0.091 Uiso 1 1 calc R
H12B H 0.7466 1.2964 0.1133 0.091 Uiso 1 1 calc R
H12C H 0.9126 1.3374 0.1635 0.091 Uiso 1 1 calc R
C13 C 0.5246(5) 1.1489(5) 0.1522(3) 0.0616(16) Uani 1 1 d .
H13A H 0.4920 1.0594 0.1404 0.092 Uiso 1 1 calc R
H13B H 0.5437 1.1740 0.1054 0.092 Uiso 1 1 calc R
H13C H 0.4505 1.1892 0.1653 0.092 Uiso 1 1 calc R
C14 C 0.5462(5) 1.1007(5) 0.3226(4) 0.0547(14) Uani 1 1 d .
H14A H 0.4701 1.1481 0.3181 0.082 Uiso 1 1 calc R
H14B H 0.5814 1.0901 0.3778 0.082 Uiso 1 1 calc R
H14C H 0.5085 1.0198 0.2864 0.082 Uiso 1 1 calc R
C15 C 0.8463(6) 1.2492(5) 0.4451(3) 0.0479(13) Uani 1 1 d .
H15A H 0.8006 1.3098 0.4695 0.072 Uiso 1 1 calc R
H15B H 0.9504 1.2762 0.4665 0.072 Uiso 1 1 calc R
H15C H 0.8182 1.1693 0.4575 0.072 Uiso 1 1 calc R
C16 C 1.1617(5) 0.9295(5) 0.2330(3) 0.0393(11) Uani 1 1 d .
H16A H 1.1652 0.8908 0.2794 0.047 Uiso 1 1 calc R
H16B H 1.2246 1.0120 0.2528 0.047 Uiso 1 1 calc R
C17 C 1.0710(6) 1.1235(5) 0.1256(3) 0.0475(13) Uani 1 1 d .
H17A H 1.0935 1.0871 0.0778 0.071 Uiso 1 1 calc R
H17B H 1.1591 1.1513 0.1707 0.071 Uiso 1 1 calc R
H17C H 1.0259 1.1937 0.1155 0.071 Uiso 1 1 calc R
C18 C 0.7347(6) 1.0444(5) 0.0390(3) 0.0495(13) Uani 1 1 d .
H18A H 0.7858 1.1254 0.0383 0.074 Uiso 1 1 calc R
H18B H 0.6396 1.0507 0.0430 0.074 Uiso 1 1 calc R
H18C H 0.7252 0.9862 -0.0104 0.074 Uiso 1 1 calc R
C19 C 0.6099(5) 0.8279(5) 0.1153(3) 0.0485(13) Uani 1 1 d .
H19A H 0.5929 0.7618 0.0685 0.073 Uiso 1 1 calc R
H19B H 0.5455 0.8848 0.1016 0.073 Uiso 1 1 calc R
H19C H 0.5917 0.7925 0.1592 0.073 Uiso 1 1 calc R
C20 C 0.8795(6) 0.7509(4) 0.2302(3) 0.0489(13) Uani 1 1 d .
H20A H 0.9116 0.6855 0.2003 0.073 Uiso 1 1 calc R
H20B H 0.7816 0.7211 0.2298 0.073 Uiso 1 1 calc R
H20C H 0.9428 0.7747 0.2855 0.073 Uiso 1 1 calc R
C21 C 0.9539(6) 1.5303(4) 0.3672(3) 0.0568(15) Uani 1 1 d .
H21A H 0.8879 1.5441 0.3187 0.085 Uiso 1 1 calc R
H21B H 1.0378 1.5976 0.3871 0.085 Uiso 1 1 calc R
H21C H 0.9058 1.5272 0.4082 0.085 Uiso 1 1 calc R
C22 C 1.2175(5) 0.8505(5) 0.1734(3) 0.0480(12) Uani 1 1 d .
H22A H 1.1513 0.7711 0.1505 0.072 Uiso 1 1 calc R
H22B H 1.3120 0.8370 0.2015 0.072 Uiso 1 1 calc R
H22C H 1.2247 0.8933 0.1305 0.072 Uiso 1 1 calc R
C23 C 0.7022(4) 0.8678(4) 0.3446(2) 0.0284(9) Uani 1 1 d .
C24 C 0.7846(5) 0.8795(4) 0.4333(2) 0.0370(11) Uani 1 1 d .
H24A H 0.7667 0.9523 0.4657 0.044 Uiso 1 1 calc R
H24B H 0.8883 0.8921 0.4403 0.044 Uiso 1 1 calc R
C25 C 0.7214(4) 0.8081(4) 0.5678(2) 0.0277(9) Uani 1 1 d .
H25A H 0.6704 0.8773 0.5636 0.033 Uiso 1 1 calc R
H25B H 0.6655 0.7451 0.5862 0.033 Uiso 1 1 calc R
C26 C 0.8690(4) 0.8546(4) 0.6301(2) 0.0245(8) Uani 1 1 d .
C27 C 0.5163(6) 0.5084(5) 0.3245(3) 0.0501(13) Uani 1 1 d .
C28 C 0.3972(5) 0.8195(4) 0.4196(3) 0.0338(10) Uani 1 1 d .
C29 C 0.3863(5) 0.5791(4) 0.4382(3) 0.0338(10) Uani 1 1 d .
C30 C 0.2817(5) 0.6212(4) 0.2896(3) 0.0354(10) Uani 1 1 d .
C31 C 0.1973(19) 0.4605(16) -0.0194(8) 0.268(11) Uani 1 1 d .
H31A H 0.1125 0.4982 -0.0351 0.322 Uiso 1 1 calc R
H31B H 0.2189 0.4261 -0.0686 0.322 Uiso 1 1 calc R
C32 C 0.1695(17) 0.3713(13) 0.0175(8) 0.195(7) Uani 1 1 d .
H32A H 0.1476 0.2901 -0.0195 0.234 Uiso 1 1 calc R
H32B H 0.0862 0.3804 0.0365 0.234 Uiso 1 1 calc R
C33 C 0.2862(15) 0.3801(13) 0.0794(9) 0.202(7) Uani 1 1 d .
H33A H 0.3344 0.3110 0.0686 0.243 Uiso 1 1 calc R
H33B H 0.2584 0.3753 0.1282 0.243 Uiso 1 1 calc R
C34 C 0.3837(16) 0.4964(17) 0.0919(7) 0.234(9) Uani 1 1 d .
H34A H 0.3979 0.5488 0.1449 0.281 Uiso 1 1 calc R
H34B H 0.4775 0.4832 0.0871 0.281 Uiso 1 1 calc R

loop_
_atom_site_aniso_label
_atom_site_aniso_U_11
_atom_site_aniso_U_22
_atom_site_aniso_U_33
_atom_site_aniso_U_23
_atom_site_aniso_U_13
_atom_site_aniso_U_12
Mo1 0.02141(19) 0.0245(2) 0.0290(2) 0.00869(15) 0.00707(14) -0.00102(15)
Zr1 0.0195(2) 0.0225(2) 0.01980(19) 0.00625(15) 0.00592(15) -0.00121(16)
S1 0.0232(5) 0.0272(5) 0.0259(5) 0.0072(4) 0.0072(4) 0.0008(4)
O1 0.0274(15) 0.0350(17) 0.0339(16) 0.0146(13) 0.0143(12) -0.0019(13)
O2 0.0273(15) 0.0364(17) 0.0292(15) 0.0110(13) 0.0077(12) -0.0080(13)
O3 0.0235(14) 0.0286(15) 0.0269(14) 0.0095(12) 0.0061(11) -0.0021(12)
O4 0.0240(15) 0.0376(17) 0.0279(15) 0.0125(12) 0.0058(12) -0.0027(13)
O5 0.113(4) 0.050(3) 0.115(4) -0.014(3) 0.024(3) 0.039(3)
O6 0.072(3) 0.049(2) 0.069(2) 0.0174(19) 0.039(2) 0.029(2)
O7 0.0393(19) 0.056(2) 0.067(2) 0.0387(19) 0.0226(17) 0.0047(17)
O8 0.037(2) 0.062(2) 0.058(2) 0.0218(19) -0.0057(17) -0.0072(18)
O9 0.340(17) 0.169(10) 0.235(13) 0.074(9) 0.020(11) -0.035(10)
C1 0.030(2) 0.021(2) 0.034(2) 0.0043(17) 0.0068(18) 0.0032(17)
C2 0.042(3) 0.028(2) 0.036(2) 0.0137(18) 0.011(2) 0.011(2)
C3 0.024(2) 0.033(2) 0.039(2) -0.0001(19) -0.0013(18) 0.0073(18)
C4 0.025(2) 0.029(2) 0.047(3) 0.0029(19) 0.0131(19) 0.0043(18)
C5 0.031(2) 0.031(2) 0.032(2) 0.0040(18) 0.0127(18) 0.0065(18)
C6 0.030(2) 0.032(2) 0.025(2) 0.0006(17) 0.0092(17) 0.0033(18)
C7 0.034(2) 0.032(2) 0.023(2) 0.0042(17) 0.0132(17) 0.0014(19)
C8 0.033(2) 0.042(3) 0.024(2) 0.0038(18) 0.0100(18) 0.008(2)
C9 0.029(2) 0.035(2) 0.027(2) -0.0051(18) 0.0056(18) -0.0027(19)
C10 0.036(2) 0.025(2) 0.036(2) 0.0049(18) 0.0171(19) 0.0031(19)
C11 0.040(3) 0.029(2) 0.051(3) 0.001(2) 0.014(2) -0.002(2)
C12 0.094(5) 0.045(3) 0.052(3) 0.027(3) 0.026(3) 0.018(3)
C13 0.038(3) 0.068(4) 0.057(3) -0.008(3) -0.011(2) 0.018(3)
C14 0.035(3) 0.047(3) 0.090(4) 0.010(3) 0.036(3) 0.003(2)
C15 0.061(3) 0.054(3) 0.035(3) 0.005(2) 0.025(2) 0.014(3)
C16 0.030(2) 0.049(3) 0.038(3) 0.004(2) 0.0112(19) 0.008(2)
C17 0.048(3) 0.058(3) 0.045(3) 0.021(2) 0.027(2) 0.003(3)
C18 0.054(3) 0.067(4) 0.028(2) 0.012(2) 0.010(2) 0.016(3)
C19 0.034(3) 0.053(3) 0.044(3) -0.005(2) 0.005(2) -0.004(2)
C20 0.059(3) 0.030(3) 0.065(3) 0.016(2) 0.027(3) 0.010(2)
C21 0.061(4) 0.025(3) 0.071(4) -0.001(2) 0.009(3) 0.002(2)
C22 0.042(3) 0.050(3) 0.058(3) 0.010(2) 0.023(2) 0.015(2)
C23 0.025(2) 0.030(2) 0.033(2) 0.0101(18) 0.0136(17) 0.0018(18)
C24 0.034(2) 0.038(3) 0.033(2) 0.0129(19) 0.0061(19) -0.011(2)
C25 0.0183(19) 0.036(2) 0.025(2) 0.0049(17) 0.0054(16) -0.0007(17)
C26 0.020(2) 0.028(2) 0.025(2) 0.0020(16) 0.0062(16) 0.0051(17)
C27 0.042(3) 0.051(3) 0.050(3) 0.004(3) 0.004(2) 0.013(3)
C28 0.035(2) 0.035(3) 0.036(2) 0.0167(19) 0.016(2) 0.005(2)
C29 0.027(2) 0.034(2) 0.042(2) 0.014(2) 0.0079(19) 0.0065(19)
C30 0.033(2) 0.032(2) 0.040(3) 0.013(2) 0.010(2) 0.002(2)
C31 0.30(2) 0.244(18) 0.136(11) 0.106(12) -0.063(12) -0.146(16)
C32 0.219(16) 0.189(14) 0.143(11) 0.081(10) 0.025(10) -0.058(12)
C33 0.162(13) 0.199(14) 0.235(16) 0.171(13) -0.001(11) -0.018(10)
C34 0.204(15) 0.31(2) 0.132(10) 0.126(13) -0.013(9) -0.083(15)

loop_
_atom_type_symbol
_atom_type_description
_atom_type_scat_dispersion_real
_atom_type_scat_dispersion_imag
_atom_type_scat_source
Mo Mo -1.6832 0.6857 'International Tables Vol C Tables 4.2.6.8 and 6.1.1.4'
Zr Zr -2.9673 0.5597 'International Tables Vol C Tables 4.2.6.8 and 6.1.1.4'
S S 0.1246 0.1234 'International Tables Vol C Tables 4.2.6.8 and 6.1.1.4'
O O 0.0106 0.0060 'International Tables Vol C Tables 4.2.6.8 and 6.1.1.4'
C C 0.0033 0.0016 'International Tables Vol C Tables 4.2.6.8 and 6.1.1.4'
H H 0.0000 0.0000 'International Tables Vol C Tables 4.2.6.8 and 6.1.1.4'

loop_
_geom_angle_atom_site_label_1
_geom_angle_atom_site_label_2
_geom_angle_atom_site_label_3
_geom_angle
_geom_angle_site_symmetry_1
_geom_angle_site_symmetry_3
C29 Mo1 C30 86.89(18) . .
C29 Mo1 C28 87.52(17) . .
C30 Mo1 C28 87.80(19) . .
C29 Mo1 C27 86.2(2) . .
C30 Mo1 C27 86.52(19) . .
C28 Mo1 C27 171.7(2) . .
C29 Mo1 O2 173.18(14) . .
C30 Mo1 O2 99.83(14) . .
C28 Mo1 O2 91.56(14) . .
C27 Mo1 O2 95.32(18) . .
C29 Mo1 S1 98.87(13) . .
C30 Mo1 S1 173.39(13) . .
C28 Mo1 S1 95.66(13) . .
C27 Mo1 S1 90.60(14) . .
O2 Mo1 S1 74.49(7) . .
O1 Zr1 O3 133.15(10) . 2_776
O1 Zr1 O4 76.60(10) . 2_776
O3 Zr1 O4 56.57(9) 2_776 2_776
O1 Zr1 C5 85.19(13) . .
O3 Zr1 C5 90.13(12) 2_776 .
O4 Zr1 C5 82.78(12) 2_776 .
O1 Zr1 C9 79.17(13) . .
O3 Zr1 C9 125.30(12) 2_776 .
O4 Zr1 C9 125.49(13) 2_776 .
C5 Zr1 C9 142.27(14) . .
O1 Zr1 C2 124.27(13) . .
O3 Zr1 C2 87.53(13) 2_776 .
O4 Zr1 C2 124.29(12) 2_776 .
C5 Zr1 C2 53.57(14) . .
C9 Zr1 C2 109.76(14) . .
O1 Zr1 C10 74.43(12) . .
O3 Zr1 C10 104.76(12) 2_776 .
O4 Zr1 C10 93.71(12) 2_776 .
C5 Zr1 C10 159.57(14) . .
C9 Zr1 C10 32.45(14) . .
C2 Zr1 C10 139.26(14) . .
O1 Zr1 C3 94.16(14) . .
O3 Zr1 C3 119.49(12) 2_776 .
O4 Zr1 C3 135.79(12) 2_776 .
C5 Zr1 C3 53.18(13) . .
C9 Zr1 C3 93.76(14) . .
C2 Zr1 C3 32.65(14) . .
C10 Zr1 C3 125.79(14) . .
O1 Zr1 C6 102.83(12) . .
O3 Zr1 C6 74.02(12) 2_776 .
O4 Zr1 C6 85.35(12) 2_776 .
C5 Zr1 C6 163.74(14) . .
C9 Zr1 C6 53.92(13) . .
C2 Zr1 C6 127.43(14) . .
C10 Zr1 C6 32.42(13) . .
C3 Zr1 C6 138.47(13) . .
O1 Zr1 C7 127.47(12) . .
O3 Zr1 C7 73.75(11) 2_776 .
O4 Zr1 C7 110.37(12) 2_776 .
C5 Zr1 C7 146.25(14) . .
C9 Zr1 C7 53.78(13) . .
C2 Zr1 C7 95.45(14) . .
C10 Zr1 C7 53.55(13) . .
C3 Zr1 C7 109.30(14) . .
C6 Zr1 C7 32.41(13) . .
O1 Zr1 C1 117.24(12) . .
O3 Zr1 C1 70.34(12) 2_776 .
O4 Zr1 C1 92.60(12) 2_776 .
C5 Zr1 C1 32.12(13) . .
C9 Zr1 C1 141.78(14) . .
C2 Zr1 C1 32.06(13) . .
C10 Zr1 C1 167.83(13) . .
C3 Zr1 C1 53.08(13) . .
C6 Zr1 C1 138.26(14) . .
C7 Zr1 C1 114.39(14) . .
O1 Zr1 C4 71.79(13) . .
O3 Zr1 C4 120.72(12) 2_776 .
O4 Zr1 C4 107.16(12) 2_776 .
C5 Zr1 C4 31.98(13) . .
C9 Zr1 C4 110.31(14) . .
C2 Zr1 C4 53.19(14) . .
C10 Zr1 C4 134.33(14) . .
C3 Zr1 C4 31.67(14) . .
C6 Zr1 C4 164.22(13) . .
C7 Zr1 C4 140.90(14) . .
C1 Zr1 C4 52.66(13) . .
C25 S1 C24 102.0(2) . .
C25 S1 Mo1 107.69(13) . .
C24 S1 Mo1 98.63(14) . .
C23 O1 Zr1 173.2(3) . .
C23 O2 Mo1 124.7(3) . .
C26 O3 Zr1 92.7(2) . 2_776
C26 O4 Zr1 91.6(2) . 2_776
C31 O9 C34 107.7(11) . .
C5 C1 C2 108.5(4) . .
C5 C1 C11 125.3(4) . .
C2 C1 C11 125.6(4) . .
C5 C1 Zr1 72.8(2) . .
C2 C1 Zr1 73.3(2) . .
C11 C1 Zr1 126.8(3) . .
C1 C2 C3 106.9(4) . .
C1 C2 C12 124.5(4) . .
C3 C2 C12 126.9(4) . .
C1 C2 Zr1 74.6(2) . .
C3 C2 Zr1 73.8(2) . .
C12 C2 Zr1 128.6(3) . .
C4 C3 C2 108.1(4) . .
C4 C3 C13 123.6(4) . .
C2 C3 C13 126.3(4) . .
C4 C3 Zr1 74.9(2) . .
C2 C3 Zr1 73.6(2) . .
C13 C3 Zr1 130.1(3) . .
C3 C4 C5 108.6(4) . .
C3 C4 C14 125.0(4) . .
C5 C4 C14 125.9(4) . .
C3 C4 Zr1 73.5(2) . .
C5 C4 Zr1 72.8(2) . .
C14 C4 Zr1 125.8(3) . .
C4 C5 C1 107.8(4) . .
C4 C5 C15 125.7(4) . .
C1 C5 C15 126.2(4) . .
C4 C5 Zr1 75.2(2) . .
C1 C5 Zr1 75.0(2) . .
C15 C5 Zr1 121.1(3) . .
C10 C6 C7 107.6(4) . .
C10 C6 C16 126.0(4) . .
C7 C6 C16 125.8(4) . .
C10 C6 Zr1 73.6(2) . .
C7 C6 Zr1 73.9(2) . .
C16 C6 Zr1 125.3(3) . .
C8 C7 C6 108.4(4) . .
C8 C7 C17 125.8(4) . .
C6 C7 C17 125.4(4) . .
C8 C7 Zr1 74.6(2) . .
C6 C7 Zr1 73.7(2) . .
C17 C7 Zr1 123.1(3) . .
C7 C8 C9 108.2(4) . .
C7 C8 C18 124.9(4) . .
C9 C8 C18 125.1(4) . .
C7 C8 Zr1 73.5(2) . .
C9 C8 Zr1 72.5(2) . .
C18 C8 Zr1 131.8(3) . .
C10 C9 C8 107.3(4) . .
C10 C9 C19 125.6(4) . .
C8 C9 C19 126.6(4) . .
C10 C9 Zr1 74.1(2) . .
C8 C9 Zr1 74.9(2) . .
C19 C9 Zr1 123.0(3) . .
C9 C10 C6 108.5(4) . .
C9 C10 C20 126.3(4) . .
C6 C10 C20 125.0(4) . .
C9 C10 Zr1 73.5(2) . .
C6 C10 Zr1 74.0(2) . .
C20 C10 Zr1 122.2(3) . .
C1 C11 C21 109.5(4) . .
C6 C16 C22 111.7(4) . .
O2 C23 O1 123.4(4) . .
O2 C23 C24 121.7(3) . .
O1 C23 C24 114.9(3) . .
C23 C24 S1 111.4(3) . .
C26 C25 S1 112.9(3) . .
O3 C26 O4 119.1(3) . .
O3 C26 C25 120.1(3) . .
O4 C26 C25 120.8(3) . .
O3 C26 Zr1 59.27(19) . 2_776
O4 C26 Zr1 59.87(19) . 2_776
C25 C26 Zr1 177.2(3) . 2_776
O5 C27 Mo1 171.5(5) . .
O6 C28 Mo1 175.0(4) . .
O7 C29 Mo1 179.5(4) . .
O8 C30 Mo1 177.8(4) . .
C32 C31 O9 110.3(11) . .
C31 C32 C33 107.0(12) . .
C32 C33 C34 109.8(10) . .
O9 C34 C33 102.1(11) . .

loop_
_geom_bond_atom_site_label_1
_geom_bond_atom_site_label_2
_geom_bond_distance
_geom_bond_site_symmetry_2
Mo1 C29 1.940(4) .
Mo1 C30 1.957(5) .
Mo1 C28 2.019(5) .
Mo1 C27 2.058(6) .
Mo1 O2 2.252(3) .
Mo1 S1 2.5730(11) .
Zr1 O1 2.100(3) .
Zr1 O3 2.283(3) 2_776
Zr1 O4 2.295(3) 2_776
Zr1 C5 2.529(4) .
Zr1 C9 2.532(4) .
Zr1 C2 2.540(4) .
Zr1 C10 2.540(4) .
Zr1 C3 2.542(4) .
Zr1 C6 2.546(4) .
Zr1 C7 2.549(4) .
Zr1 C1 2.557(4) .
Zr1 C4 2.560(4) .
S1 C25 1.808(4) .
S1 C24 1.816(4) .
O1 C23 1.272(5) .
O2 C23 1.227(5) .
O3 C26 1.248(4) .
O3 Zr1 2.283(3) 2_776
O4 C26 1.269(5) .
O4 Zr1 2.295(3) 2_776
O5 C27 1.130(6) .
O6 C28 1.134(5) .
O7 C29 1.159(5) .
O8 C30 1.154(5) .
O9 C31 1.353(14) .
O9 C34 1.390(14) .
C1 C5 1.407(6) .
C1 C2 1.408(6) .
C1 C11 1.500(6) .
C2 C3 1.428(6) .
C2 C12 1.497(6) .
C3 C4 1.392(6) .
C3 C13 1.508(6) .
C4 C5 1.402(6) .
C4 C14 1.501(6) .
C5 C15 1.510(6) .
C6 C10 1.420(6) .
C6 C7 1.422(6) .
C6 C16 1.486(6) .
C7 C8 1.407(6) .
C7 C17 1.499(6) .
C8 C9 1.431(6) .
C8 C18 1.513(6) .
C9 C10 1.417(6) .
C9 C19 1.500(6) .
C10 C20 1.500(6) .
C11 C21 1.530(7) .
C16 C22 1.528(6) .
C23 C24 1.523(6) .
C25 C26 1.515(5) .
C26 Zr1 2.653(4) 2_776
C31 C32 1.309(14) .
C32 C33 1.326(14) .
C33 C34 1.440(15) .
